data_4346342
loop_
_publ_author_name
'Myers, Thomas W.'
'Chavez, David E.'
'Hanson, Susan K.'
'Scharff, R. Jason'
'Scott, Brian L.'
'Veauthier, Jacqueline M.'
'Wu, Ruilian'

_publ_section_title
;
 Independent Control of Optical and Explosive Properties:
 Pyrazole-Tetrazine Complexes of First Row Transition Metals.
;
_journal_issue 16
_journal_name_full 'Inorganic chemistry'
_journal_page_first 8077
_journal_page_last 8086
_journal_paper_doi 10.1021/acs.inorgchem.5b01313
_journal_volume 54
_journal_year 2015
_chemical_formula_sum 'C52 H68 Co2 N46 O35'
_chemical_formula_weight 2015.38
_space_group_crystal_system orthorhombic
_space_group_IT_number 41
_space_group_name_Hall 'A 2 -2ab'
_space_group_name_H-M_alt 'A e a 2'
_atom_sites_solution_hydrogens mixed
_audit_creation_method SHELXL-2014/7
_cell_angle_alpha 90
_cell_angle_beta 90
_cell_angle_gamma 90
_cell_formula_units_Z 4
_cell_length_a 17.9725(17)
_cell_length_b 32.179(5)
_cell_length_c 15.7563(19)
_cell_measurement_reflns_used 100
_cell_measurement_temperature 100(2)
_cell_measurement_theta_max 28.84
_cell_measurement_theta_min 2.48
_cell_volume 9112(2)
_computing_cell_refinement cell_now
_computing_data_collection 'bruker apex'
_computing_data_reduction 'bruker saint'
_computing_molecular_graphics 'SHELXL-2014/7 (Sheldrick, 2014)'
_computing_publication_material 'SHELXL-2014/7 (Sheldrick, 2014)'
_computing_structure_refinement 'SHELXL-2014/7 (Sheldrick, 2014)'
_computing_structure_solution 'SHELXL-2014/7 (Sheldrick, 2014)'
_diffrn_ambient_temperature 100(2)
_diffrn_measured_fraction_theta_full 0.999
_diffrn_measured_fraction_theta_max 0.998
_diffrn_measurement_device_type 'ccd area detector'
_diffrn_measurement_method 'phi and omega scans'
_diffrn_radiation_type MoK\a
_diffrn_radiation_wavelength 0.71073
_diffrn_reflns_av_R_equivalents 0.0742
_diffrn_reflns_av_unetI/netI 0.0403
_diffrn_reflns_Laue_measured_fraction_full 0.999
_diffrn_reflns_Laue_measured_fraction_max 0.998
_diffrn_reflns_limit_h_max 20
_diffrn_reflns_limit_h_min -22
_diffrn_reflns_limit_k_max 40
_diffrn_reflns_limit_k_min -40
_diffrn_reflns_limit_l_max 19
_diffrn_reflns_limit_l_min -18
_diffrn_reflns_number 48507
_diffrn_reflns_point_group_measured_fraction_full 0.999
_diffrn_reflns_point_group_measured_fraction_max 0.999
_diffrn_reflns_theta_full 25.242
_diffrn_reflns_theta_max 26.764
_diffrn_reflns_theta_min 2.561
_diffrn_source 'sealed tube'
_exptl_absorpt_coefficient_mu 0.470
_exptl_absorpt_correction_T_max 0.963
_exptl_absorpt_correction_T_min 0.904
_exptl_absorpt_correction_type numerical
_exptl_absorpt_process_details sadabs
_exptl_crystal_colour brown
_exptl_crystal_density_diffrn 1.469
_exptl_crystal_description block
_exptl_crystal_F_000 4144
_exptl_crystal_size_max 0.220
_exptl_crystal_size_mid 0.180
_exptl_crystal_size_min 0.080
_refine_diff_density_max 0.589
_refine_diff_density_min -0.413
_refine_diff_density_rms 0.086
_refine_ls_abs_structure_details
;
 Refined as an inversion twin.
;
_refine_ls_abs_structure_Flack 0.00(2)
_refine_ls_extinction_coef 0.0050(4)
_refine_ls_extinction_expression Fc^*^=kFc[1+0.001xFc^2^\l^3^/sin(2\q)]^-1/4^
_refine_ls_extinction_method 'SHELXL-2014/7 (Sheldrick 2014'
_refine_ls_goodness_of_fit_ref 1.035
_refine_ls_hydrogen_treatment mixed
_refine_ls_matrix_type full
_refine_ls_number_parameters 646
_refine_ls_number_reflns 9469
_refine_ls_number_restraints 2
_refine_ls_restrained_S_all 1.035
_refine_ls_R_factor_all 0.0598
_refine_ls_R_factor_gt 0.0570
_refine_ls_shift/su_max 0.013
_refine_ls_shift/su_mean 0.000
_refine_ls_structure_factor_coef Fsqd
_refine_ls_weighting_details 'w=1/[\s^2^(Fo^2^)+(0.1110P)^2^+5.4985P] where P=(Fo^2^+2Fc^2^)/3'
_refine_ls_weighting_scheme calc
_refine_ls_wR_factor_gt 0.1569
_refine_ls_wR_factor_ref 0.1631
_reflns_Friedel_coverage 0.926
_reflns_Friedel_fraction_full 0.999
_reflns_Friedel_fraction_max 0.999
_reflns_number_gt 9028
_reflns_number_total 9469
_reflns_threshold_expression 'I > 2\s(I)'
_cod_data_source_file ic5b01313_si_002.cif
_cod_data_source_block twm12
_cod_original_sg_symbol_Hall 'A 2 -2ac'
_cod_original_sg_symbol_H-M 'A b a 2'
_cod_database_code 4346342
_shelx_shelxl_version_number 2014/7
_shelx_space_group_comment
;
The symmetry employed for this shelxl refinement is uniquely defined
by the following loop, which should always be used as a source of
symmetry information in preference to the above space-group names.
They are only intended as comments.
;
_shelx_estimated_absorpt_t_min 0.904
_shelx_estimated_absorpt_t_max 0.963

loop_
_space_group_symop_operation_xyz
'x, y, z'
'-x, -y, z'
'-x+1/2, y, z+1/2'
'x+1/2, -y, z+1/2'
'x, y+1/2, z+1/2'
'-x, -y+1/2, z+1/2'
'-x+1/2, y+1/2, z+1'
'x+1/2, -y+1/2, z+1'

loop_
_atom_site_label
_atom_site_type_symbol
_atom_site_fract_x
_atom_site_fract_y
_atom_site_fract_z
_atom_site_U_iso_or_equiv
_atom_site_adp_type
_atom_site_occupancy
_atom_site_site_symmetry_order
_atom_site_calc_flag
_atom_site_refinement_flags_posn
_atom_site_refinement_flags_adp
_atom_site_refinement_flags_occupancy
_atom_site_disorder_assembly
_atom_site_disorder_group
Co1 Co 0.00797(3) -0.25153(2) 0.25856(7) 0.0346(2) Uani 1 1 d . . . . .
O1 O -0.1810(4) -0.01553(16) 0.5195(4) 0.0901(19) Uani 1 1 d . . . . .
O2 O -0.0868(3) -0.01268(14) 0.4326(3) 0.0731(13) Uani 1 1 d . . . . .
O3 O -0.2238(3) -0.10573(19) 0.5328(4) 0.0782(14) Uani 1 1 d . . . . .
O4 O -0.1476(4) -0.08846(16) 0.6339(3) 0.0758(15) Uani 1 1 d . . . . .
O5A O -0.1635(7) -0.3975(4) 0.6096(6) 0.070(4) Uani 0.465(15) 1 d . . P A 2
O5 O -0.1716(8) -0.4334(6) 0.5915(9) 0.093(5) Uani 0.535(15) 1 d . . P A 1
O6A O -0.2069(10) -0.4553(4) 0.5652(10) 0.087(4) Uani 0.465(15) 1 d . . P A 2
O6 O -0.2907(6) -0.4230(3) 0.5887(6) 0.067(3) Uani 0.535(15) 1 d . . P A 1
O7 O -0.1874(5) -0.45317(18) 0.3801(5) 0.107(2) Uani 1 1 d . . . . .
O8 O -0.3010(4) -0.4356(2) 0.3989(4) 0.099(2) Uani 1 1 d . . . . .
O9 O 0.10484(19) -0.23556(12) 0.1960(2) 0.0485(8) Uani 1 1 d . . . . .
H9A H 0.1023 -0.2434 0.1452 0.073 Uiso 1 1 calc R U . . .
O10 O -0.0051(2) -0.29731(13) 0.1715(3) 0.0547(10) Uani 1 1 d . . . . .
H10D H -0.0390 -0.3135 0.1874 0.082 Uiso 1 1 calc R U . . .
O11 O -0.2329(2) -0.36818(13) 0.2696(3) 0.0526(9) Uani 1 1 d . . . . .
O12 O -0.3450(2) -0.34357(16) 0.2775(3) 0.0700(13) Uani 1 1 d . . . . .
O13 O -0.2734(5) -0.3257(3) 0.1763(5) 0.138(4) Uani 1 1 d . . . B 1
O14 O -0.4045(3) -0.17721(12) 0.0562(3) 0.0572(11) Uani 1 1 d . . . . .
O15 O -0.3435(3) -0.19584(15) -0.0545(3) 0.0701(13) Uani 1 1 d . . . . .
O16 O -0.3877(3) -0.24262(13) 0.0284(3) 0.0715(14) Uani 1 1 d . . . . .
O17 O -0.0993(3) -0.36139(16) 0.1742(3) 0.0641(11) Uani 1 1 d D . . . .
O18 O 0.0000 -0.5000 0.1302(8) 0.139(12) Uani 0.59(3) 2 d S T P C 1
O18B O 0.0000 -0.5000 0.1944(13) 0.128(14) Uani 0.41(3) 2 d S T P C 2
N1 N -0.1282(3) -0.03060(15) 0.4822(3) 0.0598(13) Uani 1 1 d . . . . .
N2 N -0.1657(4) -0.09150(16) 0.5589(3) 0.0589(13) Uani 1 1 d . . . . .
N3 N -0.0241(2) -0.10748(13) 0.4352(3) 0.0434(9) Uani 1 1 d . . . . .
N4 N 0.0665(2) -0.15268(14) 0.4834(3) 0.0457(9) Uani 1 1 d . . . . .
N5 N 0.0964(2) -0.19026(14) 0.4795(3) 0.0431(9) Uani 1 1 d . . . . .
N6 N 0.0275(2) -0.20449(11) 0.3559(2) 0.0346(7) Uani 1 1 d . . . . .
N7 N -0.0044(2) -0.16791(13) 0.3586(3) 0.0370(8) Uani 1 1 d . . . . .
N8 N 0.0974(2) -0.25625(13) 0.4175(3) 0.0380(8) Uani 1 1 d . . . . .
N9 N 0.0657(2) -0.28228(12) 0.3588(3) 0.0392(8) Uani 1 1 d . . . . .
N10 N -0.2121(7) -0.4195(2) 0.5580(4) 0.107(4) Uani 1 1 d . . . . .
N11 N -0.2366(4) -0.43158(16) 0.4120(4) 0.0666(16) Uani 1 1 d . . . . .
N12 N -0.1838(2) -0.33735(12) 0.4506(3) 0.0380(8) Uani 1 1 d . . . . .
N13 N -0.2341(2) -0.28272(12) 0.3745(3) 0.0356(8) Uani 1 1 d . . . . .
N14 N -0.2237(2) -0.25126(10) 0.3227(3) 0.0328(8) Uani 1 1 d . . . . .
N15 N -0.0965(2) -0.26945(12) 0.3122(2) 0.0331(7) Uani 1 1 d . . . . .
N16 N -0.1058(2) -0.30192(11) 0.3619(2) 0.0349(7) Uani 1 1 d . . . . .
N17 N -0.13887(19) -0.21070(11) 0.2444(2) 0.0334(7) Uani 1 1 d . . . . .
N18 N -0.0688(2) -0.20860(12) 0.2090(2) 0.0357(8) Uani 1 1 d . . . . .
N19 N -0.2842(3) -0.34654(15) 0.2409(3) 0.0529(11) Uani 1 1 d . . . . .
N20 N -0.3785(2) -0.20536(12) 0.0092(3) 0.0420(8) Uani 1 1 d . . . . .
N21 N 0.2373(6) -0.4369(3) 0.3433(6) 0.108(3) Uani 1 1 d . . . . .
N22 N 0.0674(5) -0.4485(2) 0.7133(5) 0.0869(19) Uani 1 1 d . . . . .
N23 N -0.0115(6) -0.4407(3) 0.4857(11) 0.153(6) Uani 1 1 d . . . . .
C1 C -0.1108(3) -0.07600(14) 0.4951(3) 0.0469(11) Uani 1 1 d . . . . .
C2 C -0.0285(3) -0.08512(16) 0.5158(4) 0.0495(11) Uani 1 1 d . . . . .
H2A H 0.0033 -0.0600 0.5184 0.059 Uiso 1 1 calc R U . . .
H2B H -0.0212 -0.1029 0.5664 0.059 Uiso 1 1 calc R U . . .
C3 C -0.1033(3) -0.10140(16) 0.4135(3) 0.0438(10) Uani 1 1 d . . . . .
H3A H -0.1329 -0.1273 0.4133 0.053 Uiso 1 1 calc R U . . .
H3B H -0.1115 -0.0851 0.3610 0.053 Uiso 1 1 calc R U . . .
C4 C 0.0122(3) -0.14403(15) 0.4266(3) 0.0380(9) Uani 1 1 d . . . . .
C5 C 0.0733(2) -0.21549(14) 0.4187(3) 0.0360(9) Uani 1 1 d . . . . .
C6 C 0.1851(4) -0.2589(2) 0.5439(4) 0.0579(14) Uani 1 1 d . . . . .
H6A H 0.2125 -0.2805 0.5745 0.087 Uiso 1 1 calc R U . . .
H6B H 0.1507 -0.2449 0.5829 0.087 Uiso 1 1 calc R U . . .
H6C H 0.2202 -0.2385 0.5208 0.087 Uiso 1 1 calc R U . . .
C7 C 0.1421(3) -0.27814(18) 0.4729(3) 0.0472(11) Uani 1 1 d . . . . .
C8 C 0.1378(3) -0.31869(18) 0.4471(4) 0.0520(12) Uani 1 1 d . . . . .
H8A H 0.1627 -0.3417 0.4721 0.062 Uiso 1 1 calc R U . . .
C9 C 0.0898(3) -0.32011(15) 0.3769(4) 0.0462(11) Uani 1 1 d . . . . .
C10 C 0.0669(3) -0.35706(17) 0.3272(5) 0.0595(15) Uani 1 1 d . . . . .
H10A H 0.0731 -0.3513 0.2665 0.089 Uiso 1 1 calc R U . . .
H10B H 0.0145 -0.3634 0.3390 0.089 Uiso 1 1 calc R U . . .
H10C H 0.0978 -0.3809 0.3432 0.089 Uiso 1 1 calc R U . . .
C11 C -0.2119(4) -0.39900(15) 0.4736(3) 0.0507(13) Uani 1 1 d . . . . .
C12 C -0.2547(3) -0.35821(16) 0.4689(4) 0.0480(12) Uani 1 1 d . . . . .
H12A H -0.2911 -0.3569 0.4218 0.058 Uiso 1 1 calc R U . . .
H12B H -0.2777 -0.3497 0.5233 0.058 Uiso 1 1 calc R U . . .
C13 C -0.1399(3) -0.37624(15) 0.4485(5) 0.0576(15) Uani 1 1 d . . . . .
H13A H -0.1000 -0.3777 0.4918 0.069 Uiso 1 1 calc R U . . .
H13B H -0.1208 -0.3837 0.3915 0.069 Uiso 1 1 calc R U . . .
C14 C -0.1739(2) -0.30637(12) 0.3938(3) 0.0333(8) Uani 1 1 d . . . . .
C15 C -0.1543(2) -0.24503(13) 0.2957(3) 0.0303(8) Uani 1 1 d . . . . .
C16 C -0.2575(3) -0.16902(16) 0.2533(5) 0.0499(12) Uani 1 1 d . . . . .
H16A H -0.2765 -0.1433 0.2282 0.075 Uiso 1 1 calc R U . . .
H16B H -0.2583 -0.1667 0.3153 0.075 Uiso 1 1 calc R U . . .
H16C H -0.2889 -0.1924 0.2357 0.075 Uiso 1 1 calc R U . . .
C17 C -0.1805(3) -0.17614(14) 0.2244(3) 0.0384(9) Uani 1 1 d . . . . .
C18 C -0.1360(3) -0.15194(15) 0.1754(3) 0.0442(10) Uani 1 1 d . . . . .
H18A H -0.1488 -0.1259 0.1511 0.053 Uiso 1 1 calc R U . . .
C19 C -0.0670(3) -0.17273(16) 0.1672(3) 0.0414(10) Uani 1 1 d . . . . .
C20 C -0.0004(3) -0.1593(2) 0.1189(4) 0.0535(14) Uani 1 1 d . . . . .
H20A H 0.0137 -0.1811 0.0786 0.080 Uiso 1 1 calc R U . . .
H20B H 0.0408 -0.1543 0.1583 0.080 Uiso 1 1 calc R U . . .
H20C H -0.0118 -0.1337 0.0879 0.080 Uiso 1 1 calc R U . . .
C21 C -0.0676(4) -0.4422(2) 0.7642(6) 0.0771(19) Uani 1 1 d . . . . .
H21A H -0.0736 -0.4590 0.8156 0.116 Uiso 1 1 calc R U . . .
H21B H -0.1018 -0.4522 0.7202 0.116 Uiso 1 1 calc R U . . .
H21C H -0.0785 -0.4130 0.7771 0.116 Uiso 1 1 calc R U . . .
C22 C 0.0079(4) -0.4457(2) 0.7341(5) 0.0633(16) Uani 1 1 d . . . . .
C23 C 0.1208(5) -0.4664(4) 0.5081(7) 0.099(3) Uani 1 1 d . . . . .
H23A H 0.1260 -0.4767 0.5664 0.148 Uiso 1 1 calc R U . . .
H23B H 0.1563 -0.4438 0.4984 0.148 Uiso 1 1 calc R U . . .
H23C H 0.1307 -0.4891 0.4682 0.148 Uiso 1 1 calc R U . . .
C24 C 0.0465(6) -0.4513(2) 0.4955(6) 0.086(2) Uani 1 1 d . . . . .
C25 C 0.2477(5) -0.4897(3) 0.2218(6) 0.080(2) Uani 1 1 d . . . . .
H25A H 0.2856 -0.4802 0.1814 0.120 Uiso 1 1 calc R U . . .
H25B H 0.1997 -0.4920 0.1927 0.120 Uiso 1 1 calc R U . . .
H25C H 0.2619 -0.5168 0.2446 0.120 Uiso 1 1 calc R U . . .
C26 C 0.2418(4) -0.4603(2) 0.2898(5) 0.0682(17) Uani 1 1 d . . . . .
H17A H -0.140(3) -0.360(3) 0.200(6) 0.102 Uiso 1 1 d D U . . .

loop_
_atom_site_aniso_label
_atom_site_aniso_U_11
_atom_site_aniso_U_22
_atom_site_aniso_U_33
_atom_site_aniso_U_23
_atom_site_aniso_U_13
_atom_site_aniso_U_12
Co1 0.0284(3) 0.0378(3) 0.0377(3) -0.0044(2) 0.0036(3) -0.00134(18)
O1 0.131(5) 0.057(3) 0.082(3) 0.008(2) 0.043(4) 0.039(3)
O2 0.100(4) 0.045(2) 0.075(3) 0.011(2) 0.021(3) -0.002(2)
O3 0.056(3) 0.099(4) 0.080(3) 0.017(3) 0.019(2) 0.003(3)
O4 0.118(4) 0.066(3) 0.044(2) 0.0064(19) 0.023(3) 0.006(3)
O5A 0.099(8) 0.070(8) 0.041(5) -0.001(4) -0.015(5) -0.001(6)
O5 0.094(9) 0.109(13) 0.077(8) 0.040(9) 0.005(7) 0.026(9)
O6A 0.103(10) 0.065(7) 0.093(9) 0.046(7) -0.011(8) -0.018(7)
O6 0.083(7) 0.061(5) 0.058(5) 0.007(4) 0.038(4) -0.013(4)
O7 0.155(6) 0.062(3) 0.104(5) -0.029(3) -0.050(5) 0.020(4)
O8 0.105(5) 0.098(4) 0.094(4) 0.007(3) -0.024(4) -0.062(4)
O9 0.0367(17) 0.055(2) 0.054(2) -0.0066(17) 0.0128(15) -0.0100(16)
O10 0.050(2) 0.051(2) 0.063(2) -0.0232(19) 0.0191(18) -0.0133(15)
O11 0.051(2) 0.060(2) 0.047(2) 0.0078(18) -0.0046(17) 0.0147(16)
O12 0.044(2) 0.085(3) 0.081(3) -0.023(2) -0.005(2) 0.015(2)
O13 0.145(7) 0.162(7) 0.106(5) 0.087(6) 0.023(5) 0.058(6)
O14 0.068(2) 0.0419(19) 0.062(2) -0.0039(16) 0.031(2) 0.0034(17)
O15 0.090(3) 0.074(3) 0.047(2) 0.010(2) 0.029(2) 0.025(2)
O16 0.105(4) 0.042(2) 0.068(3) -0.0048(18) 0.023(3) -0.001(2)
O17 0.053(2) 0.080(3) 0.059(2) -0.009(2) 0.0072(19) -0.019(2)
O18 0.33(3) 0.053(8) 0.034(8) 0.000 0.000 -0.003(10)
O18B 0.14(2) 0.20(3) 0.042(13) 0.000 0.000 -0.10(2)
N1 0.090(4) 0.042(2) 0.048(3) 0.0056(18) 0.020(2) 0.015(2)
N2 0.079(4) 0.050(3) 0.048(3) 0.011(2) 0.021(3) 0.012(2)
N3 0.050(2) 0.038(2) 0.043(2) -0.0088(16) 0.0044(18) 0.0038(17)
N4 0.041(2) 0.052(2) 0.045(2) -0.0095(17) -0.0035(17) 0.0014(17)
N5 0.0358(19) 0.053(2) 0.041(2) -0.0066(17) -0.0045(16) 0.0029(16)
N6 0.0322(17) 0.0364(18) 0.0352(18) -0.0029(14) 0.0010(15) 0.0024(14)
N7 0.0360(18) 0.036(2) 0.039(2) -0.0058(16) 0.0017(15) 0.0017(14)
N8 0.0287(19) 0.045(2) 0.041(2) 0.0031(15) -0.0001(16) 0.0030(14)
N9 0.0313(18) 0.0369(18) 0.049(2) 0.0021(16) -0.0002(16) 0.0011(14)
N10 0.230(12) 0.044(3) 0.047(3) 0.011(2) -0.018(5) 0.015(5)
N11 0.102(5) 0.042(3) 0.056(3) 0.008(2) -0.022(3) -0.017(3)
N12 0.0396(19) 0.0322(17) 0.0421(19) 0.0051(14) 0.0001(16) 0.0013(14)
N13 0.0316(17) 0.0353(18) 0.040(2) 0.0040(14) 0.0034(15) 0.0004(13)
N14 0.0290(18) 0.0337(18) 0.036(2) 0.0041(12) 0.0004(17) -0.0016(12)
N15 0.0287(17) 0.0363(18) 0.0345(18) 0.0006(13) 0.0025(13) -0.0018(13)
N16 0.0295(16) 0.0326(16) 0.0427(19) -0.0009(14) 0.0008(14) -0.0008(13)
N17 0.0307(16) 0.0343(16) 0.0353(18) 0.0018(13) 0.0014(14) -0.0018(12)
N18 0.0311(17) 0.0403(19) 0.0355(18) 0.0007(14) 0.0021(14) -0.0019(14)
N19 0.053(2) 0.053(2) 0.052(3) 0.0033(19) -0.006(2) 0.008(2)
N20 0.043(2) 0.044(2) 0.0388(19) -0.0005(17) 0.0061(17) 0.0070(16)
N21 0.163(9) 0.089(5) 0.071(5) -0.010(4) 0.015(5) -0.023(5)
N22 0.094(5) 0.078(4) 0.088(5) -0.006(4) 0.006(4) -0.005(4)
N23 0.120(8) 0.100(7) 0.240(16) -0.013(8) -0.080(9) 0.049(6)
C1 0.066(3) 0.035(2) 0.040(2) 0.0047(18) 0.014(2) 0.007(2)
C2 0.061(3) 0.045(3) 0.043(3) -0.009(2) 0.001(2) 0.001(2)
C3 0.050(3) 0.043(2) 0.039(2) 0.0001(19) 0.005(2) 0.0069(19)
C4 0.036(2) 0.039(2) 0.039(2) -0.0034(17) 0.0037(18) 0.0015(17)
C5 0.0289(19) 0.042(2) 0.037(2) -0.0045(17) 0.0033(17) -0.0004(16)
C6 0.048(3) 0.082(4) 0.043(3) 0.015(3) -0.002(2) 0.000(3)
C7 0.037(2) 0.060(3) 0.044(2) 0.014(2) 0.009(2) 0.005(2)
C8 0.045(3) 0.052(3) 0.059(3) 0.017(2) 0.009(2) 0.007(2)
C9 0.034(2) 0.044(2) 0.061(3) 0.010(2) 0.015(2) 0.0013(18)
C10 0.049(3) 0.040(3) 0.089(4) -0.001(3) 0.005(3) 0.000(2)
C11 0.076(4) 0.034(2) 0.042(2) 0.0078(19) -0.015(2) -0.009(2)
C12 0.052(3) 0.043(3) 0.049(3) 0.014(2) 0.008(2) -0.007(2)
C13 0.054(3) 0.035(2) 0.084(4) 0.002(2) -0.022(3) 0.006(2)
C14 0.036(2) 0.0302(19) 0.0340(19) -0.0021(15) -0.0017(16) -0.0006(15)
C15 0.026(2) 0.036(2) 0.0290(19) -0.0023(14) 0.0002(16) -0.0036(15)
C16 0.042(2) 0.048(2) 0.059(3) 0.013(3) 0.006(2) 0.0103(19)
C17 0.040(2) 0.038(2) 0.037(2) 0.0041(16) -0.0030(18) 0.0026(17)
C18 0.051(3) 0.040(2) 0.042(2) 0.0069(18) -0.002(2) -0.003(2)
C19 0.041(2) 0.047(2) 0.037(2) 0.0024(18) -0.0021(19) -0.0094(19)
C20 0.049(3) 0.055(3) 0.057(3) 0.016(3) 0.007(2) -0.010(2)
C21 0.073(4) 0.071(4) 0.088(5) -0.006(4) -0.014(4) 0.006(3)
C22 0.077(4) 0.054(3) 0.060(4) 0.000(3) -0.008(3) -0.006(3)
C23 0.087(6) 0.132(8) 0.077(5) -0.003(6) 0.007(5) 0.017(5)
C24 0.100(6) 0.063(4) 0.095(6) -0.006(4) -0.024(5) 0.023(4)
C25 0.107(6) 0.077(4) 0.056(4) 0.009(4) 0.000(4) 0.013(4)
C26 0.084(5) 0.072(4) 0.049(3) 0.006(3) -0.004(3) -0.005(3)

loop_
_atom_type_symbol
_atom_type_description
_atom_type_scat_dispersion_real
_atom_type_scat_dispersion_imag
_atom_type_scat_source
C C 0.0033 0.0016 'International Tables Vol C Tables 4.2.6.8 and 6.1.1.4'
H H 0.0000 0.0000 'International Tables Vol C Tables 4.2.6.8 and 6.1.1.4'
Co Co 0.3494 0.9721 'International Tables Vol C Tables 4.2.6.8 and 6.1.1.4'
N N 0.0061 0.0033 'International Tables Vol C Tables 4.2.6.8 and 6.1.1.4'
O O 0.0106 0.0060 'International Tables Vol C Tables 4.2.6.8 and 6.1.1.4'

loop_
_geom_angle_atom_site_label_1
_geom_angle_atom_site_label_2
_geom_angle_atom_site_label_3
_geom_angle
O10 Co1 O9 87.45(15)
O10 Co1 N18 98.64(18)
O9 Co1 N18 102.25(16)
O10 Co1 N9 102.70(18)
O9 Co1 N9 93.36(16)
N18 Co1 N9 154.04(16)
O10 Co1 N15 88.27(15)
O9 Co1 N15 174.76(16)
N18 Co1 N15 75.41(14)
N9 Co1 N15 90.54(15)
O10 Co1 N6 176.44(18)
O9 Co1 N6 91.53(15)
N18 Co1 N6 84.91(15)
N9 Co1 N6 73.94(15)
N15 Co1 N6 92.92(14)
Co1 O9 H9A 109.5
Co1 O10 H10D 109.5
O1 N1 O2 126.5(5)
O1 N1 C1 118.9(5)
O2 N1 C1 114.6(5)
O3 N2 O4 125.7(6)
O3 N2 C1 117.8(5)
O4 N2 C1 116.4(6)
C4 N3 C2 122.8(4)
C4 N3 C3 123.9(4)
C2 N3 C3 94.8(4)
N5 N4 C4 116.7(4)
C5 N5 N4 117.8(4)
N7 N6 C5 118.9(4)
N7 N6 Co1 125.1(3)
C5 N6 Co1 115.9(3)
N6 N7 C4 116.1(4)
N9 N8 C7 110.9(4)
N9 N8 C5 117.3(4)
C7 N8 C5 131.2(5)
C9 N9 N8 106.2(4)
C9 N9 Co1 138.3(4)
N8 N9 Co1 114.7(3)
O6A N10 O5A 113.5(14)
O5 N10 C11 131.8(14)
O6A N10 C11 121.9(9)
O5A N10 C11 107.2(7)
O5 N10 O6 118.8(11)
C11 N10 O6 108.9(8)
O8 N11 O7 124.7(7)
O8 N11 C11 118.8(7)
O7 N11 C11 116.5(6)
C14 N12 C12 125.5(4)
C14 N12 C13 122.6(4)
C12 N12 C13 94.6(4)
N14 N13 C14 117.3(4)
N13 N14 C15 116.6(4)
N16 N15 C15 119.1(4)
N16 N15 Co1 124.1(3)
C15 N15 Co1 116.7(3)
N15 N16 C14 115.3(4)
C17 N17 N18 111.3(3)
C17 N17 C15 131.6(4)
N18 N17 C15 117.0(3)
C19 N18 N17 105.3(4)
C19 N18 Co1 137.6(3)
N17 N18 Co1 114.6(3)
O13 N19 O12 118.7(6)
O13 N19 O11 119.3(6)
O12 N19 O11 121.9(5)
O15 N20 O16 120.5(5)
O15 N20 O14 119.5(4)
O16 N20 O14 119.9(4)
N2 C1 N1 106.1(4)
N2 C1 C3 116.4(5)
N1 C1 C3 115.0(4)
N2 C1 C2 115.3(5)
N1 C1 C2 114.3(5)
C3 C1 C2 89.5(4)
N3 C2 C1 87.8(4)
N3 C2 H2A 114.0
C1 C2 H2A 114.0
N3 C2 H2B 114.0
C1 C2 H2B 114.0
H2A C2 H2B 111.2
N3 C3 C1 87.8(4)
N3 C3 H3A 114.0
C1 C3 H3A 114.0
N3 C3 H3B 114.0
C1 C3 H3B 114.0
H3A C3 H3B 111.2
N7 C4 N3 117.9(4)
N7 C4 N4 124.5(4)
N3 C4 N4 117.4(4)
N5 C5 N6 124.6(4)
N5 C5 N8 119.6(4)
N6 C5 N8 115.8(4)
C7 C6 H6A 109.5
C7 C6 H6B 109.5
H6A C6 H6B 109.5
C7 C6 H6C 109.5
H6A C6 H6C 109.5
H6B C6 H6C 109.5
C8 C7 N8 105.4(5)
C8 C7 C6 130.4(5)
N8 C7 C6 124.2(5)
C7 C8 C9 107.5(5)
C7 C8 H8A 126.3
C9 C8 H8A 126.3
N9 C9 C8 110.0(5)
N9 C9 C10 122.2(5)
C8 C9 C10 127.9(5)
C9 C10 H10A 109.5
C9 C10 H10B 109.5
H10A C10 H10B 109.5
C9 C10 H10C 109.5
H10A C10 H10C 109.5
H10B C10 H10C 109.5
N10 C11 N11 105.6(5)
N10 C11 C12 115.2(6)
N11 C11 C12 115.0(5)
N10 C11 C13 116.3(7)
N11 C11 C13 114.7(6)
C12 C11 C13 90.1(4)
N12 C12 C11 88.0(4)
N12 C12 H12A 114.0
C11 C12 H12A 114.0
N12 C12 H12B 114.0
C11 C12 H12B 114.0
H12A C12 H12B 111.2
N12 C13 C11 87.0(4)
N12 C13 H13A 114.2
C11 C13 H13A 114.2
N12 C13 H13B 114.2
C11 C13 H13B 114.2
H13A C13 H13B 111.3
N16 C14 N12 116.8(4)
N16 C14 N13 125.9(4)
N12 C14 N13 117.3(4)
N15 C15 N14 125.5(4)
N15 C15 N17 115.2(4)
N14 C15 N17 119.3(4)
C17 C16 H16A 109.5
C17 C16 H16B 109.5
H16A C16 H16B 109.5
C17 C16 H16C 109.5
H16A C16 H16C 109.5
H16B C16 H16C 109.5
C18 C17 N17 105.9(4)
C18 C17 C16 129.7(5)
N17 C17 C16 124.3(4)
C17 C18 C19 107.2(4)
C17 C18 H18A 126.4
C19 C18 H18A 126.4
N18 C19 C18 110.2(4)
N18 C19 C20 121.7(5)
C18 C19 C20 128.0(5)
C19 C20 H20A 109.5
C19 C20 H20B 109.5
H20A C20 H20B 109.5
C19 C20 H20C 109.5
H20A C20 H20C 109.5
H20B C20 H20C 109.5
C22 C21 H21A 109.5
C22 C21 H21B 109.5
H21A C21 H21B 109.5
C22 C21 H21C 109.5
H21A C21 H21C 109.5
H21B C21 H21C 109.5
N22 C22 C21 177.8(8)
C24 C23 H23A 109.5
C24 C23 H23B 109.5
H23A C23 H23B 109.5
C24 C23 H23C 109.5
H23A C23 H23C 109.5
H23B C23 H23C 109.5
N23 C24 C23 178.2(11)
C26 C25 H25A 109.5
C26 C25 H25B 109.5
H25A C25 H25B 109.5
C26 C25 H25C 109.5
H25A C25 H25C 109.5
H25B C25 H25C 109.5
N21 C26 C25 179.6(10)

loop_
_geom_bond_atom_site_label_1
_geom_bond_atom_site_label_2
_geom_bond_distance
Co1 O10 2.026(4)
Co1 O9 2.066(3)
Co1 N18 2.103(4)
Co1 N9 2.133(4)
Co1 N15 2.138(4)
Co1 N6 2.183(4)
O1 N1 1.216(7)
O2 N1 1.223(7)
O3 N2 1.211(8)
O4 N2 1.229(7)
O5A N10 1.387(14)
O5 N10 1.005(15)
O6A N10 1.161(14)
O6 N10 1.498(15)
O7 N11 1.233(10)
O8 N11 1.182(9)
O9 H9A 0.8400
O10 H10D 0.8400
O11 N19 1.241(6)
O12 N19 1.240(7)
O13 N19 1.233(8)
O14 N20 1.260(5)
O15 N20 1.223(6)
O16 N20 1.247(6)
O17 H17A 0.84(3)
N1 C1 1.508(6)
N2 C1 1.495(7)
N3 C4 1.352(6)
N3 C2 1.461(6)
N3 C3 1.477(7)
N4 N5 1.325(6)
N4 C4 1.354(6)
N5 C5 1.323(6)
N6 N7 1.311(5)
N6 C5 1.335(6)
N7 C4 1.351(6)
N8 N9 1.372(6)
N8 C7 1.380(7)
N8 C5 1.382(6)
N9 C9 1.324(6)
N10 C11 1.485(8)
N11 C11 1.496(7)
N12 C14 1.351(6)
N12 C12 1.469(6)
N12 C13 1.480(6)
N13 N14 1.313(5)
N13 C14 1.357(6)
N14 C15 1.334(6)
N15 N16 1.316(5)
N15 C15 1.328(6)
N16 C14 1.332(6)
N17 C17 1.377(6)
N17 N18 1.380(5)
N17 C15 1.396(6)
N18 C19 1.329(6)
N21 C26 1.134(11)
N22 C22 1.123(10)
N23 C24 1.108(12)
C1 C3 1.528(7)
C1 C2 1.543(8)
C2 H2A 0.9900
C2 H2B 0.9900
C3 H3A 0.9900
C3 H3B 0.9900
C6 C7 1.493(9)
C6 H6A 0.9800
C6 H6B 0.9800
C6 H6C 0.9800
C7 C8 1.369(9)
C8 C9 1.402(9)
C8 H8A 0.9500
C9 C10 1.482(8)
C10 H10A 0.9800
C10 H10B 0.9800
C10 H10C 0.9800
C11 C12 1.523(8)
C11 C13 1.540(8)
C12 H12A 0.9900
C12 H12B 0.9900
C13 H13A 0.9900
C13 H13B 0.9900
C16 C17 1.476(7)
C16 H16A 0.9800
C16 H16B 0.9800
C16 H16C 0.9800
C17 C18 1.356(7)
C18 C19 1.415(7)
C18 H18A 0.9500
C19 C20 1.483(7)
C20 H20A 0.9800
C20 H20B 0.9800
C20 H20C 0.9800
C21 C22 1.441(11)
C21 H21A 0.9800
C21 H21B 0.9800
C21 H21C 0.9800
C23 C24 1.433(13)
C23 H23A 0.9800
C23 H23B 0.9800
C23 H23C 0.9800
C25 C26 1.431(12)
C25 H25A 0.9800
C25 H25B 0.9800
C25 H25C 0.9800

loop_
_geom_torsion_atom_site_label_1
_geom_torsion_atom_site_label_2
_geom_torsion_atom_site_label_3
_geom_torsion_atom_site_label_4
_geom_torsion
C4 N4 N5 C5 2.8(7)
C5 N6 N7 C4 -0.1(6)
Co1 N6 N7 C4 176.6(3)
C7 N8 N9 C9 0.2(5)
C5 N8 N9 C9 -172.0(4)
C7 N8 N9 Co1 -171.5(3)
C5 N8 N9 Co1 16.3(5)
C14 N13 N14 C15 -1.5(6)
C15 N15 N16 C14 -2.2(6)
Co1 N15 N16 C14 175.5(3)
C17 N17 N18 C19 0.2(5)
C15 N17 N18 C19 -177.1(4)
C17 N17 N18 Co1 165.7(3)
C15 N17 N18 Co1 -11.5(5)
O3 N2 C1 N1 90.9(6)
O4 N2 C1 N1 -88.9(6)
O3 N2 C1 C3 -38.5(7)
O4 N2 C1 C3 141.7(5)
O3 N2 C1 C2 -141.5(6)
O4 N2 C1 C2 38.7(7)
O1 N1 C1 N2 -2.7(8)
O2 N1 C1 N2 178.5(6)
O1 N1 C1 C3 127.5(7)
O2 N1 C1 C3 -51.3(8)
O1 N1 C1 C2 -130.9(7)
O2 N1 C1 C2 50.3(7)
C4 N3 C2 C1 -138.4(5)
C3 N3 C2 C1 -2.3(4)
N2 C1 C2 N3 121.5(5)
N1 C1 C2 N3 -115.2(4)
C3 C1 C2 N3 2.3(4)
C4 N3 C3 C1 137.7(5)
C2 N3 C3 C1 2.4(4)
N2 C1 C3 N3 -120.5(5)
N1 C1 C3 N3 114.5(5)
C2 C1 C3 N3 -2.2(4)
N6 N7 C4 N3 -174.9(4)
N6 N7 C4 N4 10.2(7)
C2 N3 C4 N7 161.1(5)
C3 N3 C4 N7 37.6(7)
C2 N3 C4 N4 -23.5(7)
C3 N3 C4 N4 -147.1(5)
N5 N4 C4 N7 -11.6(7)
N5 N4 C4 N3 173.4(4)
N4 N5 C5 N6 7.1(7)
N4 N5 C5 N8 -173.5(4)
N7 N6 C5 N5 -8.6(7)
Co1 N6 C5 N5 174.4(4)
N7 N6 C5 N8 172.0(4)
Co1 N6 C5 N8 -5.0(5)
N9 N8 C5 N5 173.1(4)
C7 N8 C5 N5 2.9(8)
N9 N8 C5 N6 -7.4(6)
C7 N8 C5 N6 -177.6(5)
N9 N8 C7 C8 0.2(5)
C5 N8 C7 C8 170.9(5)
N9 N8 C7 C6 179.5(5)
C5 N8 C7 C6 -9.8(8)
N8 C7 C8 C9 -0.5(6)
C6 C7 C8 C9 -179.7(5)
N8 N9 C9 C8 -0.5(5)
Co1 N9 C9 C8 168.2(4)
N8 N9 C9 C10 179.5(5)
Co1 N9 C9 C10 -11.9(8)
C7 C8 C9 N9 0.6(6)
C7 C8 C9 C10 -179.3(5)
O5 N10 C11 N11 95.1(19)
O6A N10 C11 N11 23.5(18)
O5A N10 C11 N11 156.7(8)
O6 N10 C11 N11 -76.6(7)
O5 N10 C11 C12 -136.8(17)
O6A N10 C11 C12 151.6(15)
O5A N10 C11 C12 -75.2(11)
O6 N10 C11 C12 51.4(7)
O5 N10 C11 C13 -33.2(19)
O6A N10 C11 C13 -104.9(16)
O5A N10 C11 C13 28.3(11)
O6 N10 C11 C13 155.0(6)
O8 N11 C11 N10 88.4(8)
O7 N11 C11 N10 -89.8(8)
O8 N11 C11 C12 -39.7(8)
O7 N11 C11 C12 142.1(6)
O8 N11 C11 C13 -142.2(6)
O7 N11 C11 C13 39.5(7)
C14 N12 C12 C11 139.8(5)
C13 N12 C12 C11 3.6(4)
N10 C11 C12 N12 115.9(7)
N11 C11 C12 N12 -120.9(5)
C13 C11 C12 N12 -3.5(4)
C14 N12 C13 C11 -141.6(5)
C12 N12 C13 C11 -3.6(4)
N10 C11 C13 N12 -114.9(5)
N11 C11 C13 N12 121.3(5)
C12 C11 C13 N12 3.5(4)
N15 N16 C14 N12 -174.6(4)
N15 N16 C14 N13 5.5(6)
C12 N12 C14 N16 -155.1(4)
C13 N12 C14 N16 -30.1(6)
C12 N12 C14 N13 24.8(7)
C13 N12 C14 N13 149.8(4)
N14 N13 C14 N16 -3.6(7)
N14 N13 C14 N12 176.5(4)
N16 N15 C15 N14 -2.9(7)
Co1 N15 C15 N14 179.3(3)
N16 N15 C15 N17 178.3(4)
Co1 N15 C15 N17 0.5(5)
N13 N14 C15 N15 4.8(7)
N13 N14 C15 N17 -176.4(4)
C17 N17 C15 N15 -169.3(4)
N18 N17 C15 N15 7.3(6)
C17 N17 C15 N14 11.8(7)
N18 N17 C15 N14 -171.6(4)
N18 N17 C17 C18 0.1(5)
C15 N17 C17 C18 176.8(4)
N18 N17 C17 C16 -179.5(5)
C15 N17 C17 C16 -2.8(8)
N17 C17 C18 C19 -0.4(5)
C16 C17 C18 C19 179.3(5)
N17 N18 C19 C18 -0.4(5)
Co1 N18 C19 C18 -160.7(4)
N17 N18 C19 C20 -179.1(5)
Co1 N18 C19 C20 20.6(8)
C17 C18 C19 N18 0.5(6)
C17 C18 C19 C20 179.1(5)
